data_4028107
loop_
_publ_author_name
'Weidong Rao'
Sally
'Ming Joo Koh'
'Philip Wai Hong Chan'

_publ_section_title
;
 Gold-Catalyzed Cycloisomerization of 1,7-Enyne Esters to Structurally
 Diverse cis-1,2,3,6-Tetrahydropyridin-4-yl Ketones
;
_journal_name_full 'Journal of Organic Chemistry'
_journal_page_first 3183
_journal_page_last 3195
_journal_paper_doi 10.1021/jo400121j
_journal_volume 78
_journal_year 2013
_chemical_absolute_configuration ad
_chemical_formula_moiety 'C33 H31 N O3 S'
_chemical_formula_sum 'C33 H31 N O3 S'
_chemical_formula_weight 521.65
_chemical_name_systematic
; 
 ? 
;
_space_group_IT_number 4
_symmetry_cell_setting monoclinic
_symmetry_space_group_name_Hall 'P 2yb'
_symmetry_space_group_name_H-M 'P 1 21 1'
_atom_sites_solution_hydrogens geom
_atom_sites_solution_primary direct
_atom_sites_solution_secondary difmap
_audit_creation_method SHELXL-97
_cell_angle_alpha 90.00
_cell_angle_beta 94.663(2)
_cell_angle_gamma 90.00
_cell_formula_units_Z 2
_cell_length_a 9.0919(3)
_cell_length_b 12.6482(4)
_cell_length_c 11.9258(4)
_cell_measurement_reflns_used 9968
_cell_measurement_temperature 103(2)
_cell_measurement_theta_max 28.95
_cell_measurement_theta_min 2.71
_cell_volume 1366.88(8)
_computing_cell_refinement 'Bruker SAINT'
_computing_data_collection 'Bruker APEX2'
_computing_data_reduction 'Bruker SAINT'
_computing_molecular_graphics 'Bruker SHELXTL'
_computing_publication_material 'Bruker SHELXTL'
_computing_structure_refinement 'SHELXL-97 (Sheldrick, 2008)'
_computing_structure_solution 'SHELXS-97 (Sheldrick, 2008)'
_diffrn_ambient_temperature 103(2)
_diffrn_measured_fraction_theta_full 0.982
_diffrn_measured_fraction_theta_max 0.982
_diffrn_measurement_device_type 'Bruker APEX-II CCD'
_diffrn_measurement_method '\f and \w scans'
_diffrn_radiation_monochromator graphite
_diffrn_radiation_source 'fine-focus sealed tube'
_diffrn_radiation_type MoK\a
_diffrn_radiation_wavelength 0.71073
_diffrn_reflns_av_R_equivalents 0.0330
_diffrn_reflns_av_sigmaI/netI 0.0339
_diffrn_reflns_limit_h_max 13
_diffrn_reflns_limit_h_min -12
_diffrn_reflns_limit_k_max 18
_diffrn_reflns_limit_k_min -16
_diffrn_reflns_limit_l_max 17
_diffrn_reflns_limit_l_min -17
_diffrn_reflns_number 32648
_diffrn_reflns_theta_full 31.28
_diffrn_reflns_theta_max 31.28
_diffrn_reflns_theta_min 1.71
_exptl_absorpt_coefficient_mu 0.153
_exptl_absorpt_correction_T_max 0.9440
_exptl_absorpt_correction_T_min 0.9412
_exptl_absorpt_correction_type multi-scan
_exptl_absorpt_process_details sadabs
_exptl_crystal_colour colourless
_exptl_crystal_density_diffrn 1.267
_exptl_crystal_description block
_exptl_crystal_F_000 552
_exptl_crystal_size_max 0.40
_exptl_crystal_size_mid 0.39
_exptl_crystal_size_min 0.38
_refine_diff_density_max 0.406
_refine_diff_density_min -0.454
_refine_diff_density_rms 0.142
_refine_ls_abs_structure_details 'Flack H D (1983), Acta Cryst. A39, 876-881'
_refine_ls_abs_structure_Flack -0.04(5)
_refine_ls_extinction_method none
_refine_ls_goodness_of_fit_ref 1.076
_refine_ls_hydrogen_treatment constr
_refine_ls_matrix_type full
_refine_ls_number_parameters 345
_refine_ls_number_reflns 7962
_refine_ls_number_restraints 1
_refine_ls_restrained_S_all 1.076
_refine_ls_R_factor_all 0.0469
_refine_ls_R_factor_gt 0.0400
_refine_ls_shift/su_max 0.001
_refine_ls_shift/su_mean 0.000
_refine_ls_structure_factor_coef Fsqd
_refine_ls_weighting_details 'calc w=1/[\s^2^(Fo^2^)+(0.0757P)^2^+0.0000P] where P=(Fo^2^+2Fc^2^)/3'
_refine_ls_weighting_scheme calc
_refine_ls_wR_factor_gt 0.1020
_refine_ls_wR_factor_ref 0.1136
_reflns_number_gt 7271
_reflns_number_total 7962
_reflns_threshold_expression >2sigma(I)
_cod_data_source_file jo400121j_si_002.cif
_cod_data_source_block chan137
_cod_database_code 4028107

loop_
_symmetry_equiv_pos_as_xyz
'x, y, z'
'-x, y+1/2, -z'

loop_
_atom_site_label
_atom_site_type_symbol
_atom_site_fract_x
_atom_site_fract_y
_atom_site_fract_z
_atom_site_U_iso_or_equiv
_atom_site_adp_type
_atom_site_occupancy
_atom_site_symmetry_multiplicity
_atom_site_calc_flag
_atom_site_refinement_flags
C1 C -0.07299(18) 0.35751(14) -0.04204(13) 0.0265(3) Uani 1 1 d .
H1A H -0.1365 0.3273 -0.1055 0.032 Uiso 1 1 calc R
H1B H -0.0904 0.4348 -0.0410 0.032 Uiso 1 1 calc R
C2 C -0.11704(16) 0.30954(13) 0.06834(12) 0.0222(3) Uani 1 1 d .
H2 H -0.1177 0.2309 0.0598 0.027 Uiso 1 1 calc R
C3 C -0.00106(15) 0.33775(12) 0.16288(11) 0.0181(3) Uani 1 1 d .
C4 C 0.13543(15) 0.36999(11) 0.14433(11) 0.0172(2) Uani 1 1 d .
C5 C 0.18640(16) 0.38420(11) 0.02726(11) 0.0193(3) Uani 1 1 d .
H5 H 0.2835 0.3474 0.0248 0.023 Uiso 1 1 calc R
C6 C -0.27361(17) 0.34466(17) 0.08834(16) 0.0344(4) Uani 1 1 d .
H6A H -0.3067 0.3071 0.1536 0.052 Uiso 1 1 calc R
H6B H -0.3401 0.3284 0.0217 0.052 Uiso 1 1 calc R
H6C H -0.2744 0.4210 0.1025 0.052 Uiso 1 1 calc R
C7 C -0.04391(14) 0.32529(13) 0.28168(12) 0.0202(3) Uani 1 1 d .
C8 C 0.02525(15) 0.23901(13) 0.35346(12) 0.0220(3) Uani 1 1 d .
C9 C -0.00601(18) 0.23437(16) 0.46669(13) 0.0317(4) Uani 1 1 d .
H9 H -0.0641 0.2881 0.4970 0.038 Uiso 1 1 calc R
C10 C 0.0473(2) 0.15203(19) 0.53404(15) 0.0424(5) Uani 1 1 d .
H10 H 0.0260 0.1492 0.6107 0.051 Uiso 1 1 calc R
C11 C 0.1319(2) 0.0734(2) 0.49008(19) 0.0477(6) Uani 1 1 d .
H11 H 0.1674 0.0163 0.5363 0.057 Uiso 1 1 calc R
C12 C 0.1648(2) 0.07810(18) 0.37868(19) 0.0413(5) Uani 1 1 d .
H12 H 0.2232 0.0242 0.3489 0.050 Uiso 1 1 calc R
C13 C 0.11258(17) 0.16136(15) 0.31020(14) 0.0279(3) Uani 1 1 d .
H13 H 0.1366 0.1650 0.2343 0.033 Uiso 1 1 calc R
C14 C 0.24697(15) 0.40079(12) 0.23755(11) 0.0180(3) Uani 1 1 d .
C15 C 0.21280(17) 0.47747(12) 0.31613(12) 0.0226(3) Uani 1 1 d .
H15 H 0.1175 0.5088 0.3111 0.027 Uiso 1 1 calc R
C16 C 0.31712(19) 0.50796(14) 0.40107(13) 0.0279(3) Uani 1 1 d .
H16 H 0.2925 0.5588 0.4551 0.034 Uiso 1 1 calc R
C17 C 0.45784(19) 0.46422(16) 0.40744(14) 0.0324(4) Uani 1 1 d .
H17 H 0.5300 0.4863 0.4647 0.039 Uiso 1 1 calc R
C18 C 0.49252(17) 0.38853(18) 0.33030(15) 0.0352(4) Uani 1 1 d .
H18 H 0.5884 0.3582 0.3353 0.042 Uiso 1 1 calc R
C19 C 0.38803(16) 0.35630(15) 0.24528(13) 0.0262(3) Uani 1 1 d .
H19 H 0.4127 0.3041 0.1926 0.031 Uiso 1 1 calc R
C20 C 0.2102(2) 0.50248(12) 0.00331(13) 0.0270(3) Uani 1 1 d .
H20A H 0.1125 0.5372 -0.0084 0.032 Uiso 1 1 calc R
H20B H 0.2631 0.5349 0.0706 0.032 Uiso 1 1 calc R
C21 C 0.29548(17) 0.52483(11) -0.09703(12) 0.0210(3) Uani 1 1 d .
C22 C 0.22590(18) 0.56029(15) -0.19762(13) 0.0289(3) Uani 1 1 d .
H22 H 0.1213 0.5655 -0.2056 0.035 Uiso 1 1 calc R
C23 C 0.3064(2) 0.58832(16) -0.28679(15) 0.0361(4) Uani 1 1 d .
H23 H 0.2567 0.6132 -0.3548 0.043 Uiso 1 1 calc R
C24 C 0.4585(2) 0.58036(15) -0.27767(16) 0.0353(4) Uani 1 1 d .
H24 H 0.5137 0.6008 -0.3384 0.042 Uiso 1 1 calc R
C25 C 0.52903(19) 0.54231(15) -0.17926(17) 0.0340(4) Uani 1 1 d .
H25 H 0.6333 0.5348 -0.1728 0.041 Uiso 1 1 calc R
C26 C 0.44879(18) 0.51483(14) -0.08945(14) 0.0271(3) Uani 1 1 d .
H26 H 0.4989 0.4889 -0.0220 0.032 Uiso 1 1 calc R
C27 C 0.27865(18) 0.23597(12) -0.17285(12) 0.0237(3) Uani 1 1 d .
C28 C 0.4145(2) 0.19489(14) -0.13240(15) 0.0329(4) Uani 1 1 d .
H28 H 0.4240 0.1566 -0.0636 0.039 Uiso 1 1 calc R
C29 C 0.5364(2) 0.21038(16) -0.19360(16) 0.0366(4) Uani 1 1 d .
H29 H 0.6297 0.1829 -0.1660 0.044 Uiso 1 1 calc R
C30 C 0.5236(2) 0.26571(13) -0.29497(16) 0.0310(4) Uani 1 1 d .
C31 C 0.6564(2) 0.28414(17) -0.3604(2) 0.0463(5) Uani 1 1 d .
H31A H 0.7420 0.2473 -0.3235 0.070 Uiso 1 1 calc R
H31B H 0.6771 0.3601 -0.3633 0.070 Uiso 1 1 calc R
H31C H 0.6364 0.2570 -0.4371 0.070 Uiso 1 1 calc R
C32 C 0.3861(2) 0.30577(14) -0.33396(14) 0.0301(3) Uani 1 1 d .
H32 H 0.3762 0.3429 -0.4034 0.036 Uiso 1 1 calc R
C33 C 0.26353(19) 0.29251(14) -0.27346(13) 0.0269(3) Uani 1 1 d .
H33 H 0.1708 0.3215 -0.3001 0.032 Uiso 1 1 calc R
N1 N 0.08267(15) 0.33766(11) -0.06073(10) 0.0222(3) Uani 1 1 d .
O1 O 0.16544(15) 0.14977(10) -0.00245(10) 0.0314(3) Uani 1 1 d .
O2 O 0.00080(14) 0.18157(11) -0.17353(10) 0.0327(3) Uani 1 1 d .
O3 O -0.13791(12) 0.38262(11) 0.31678(10) 0.0309(3) Uani 1 1 d .
S1 S 0.12219(4) 0.21582(3) -0.09800(3) 0.02401(9) Uani 1 1 d .

loop_
_atom_site_aniso_label
_atom_site_aniso_U_11
_atom_site_aniso_U_22
_atom_site_aniso_U_33
_atom_site_aniso_U_23
_atom_site_aniso_U_13
_atom_site_aniso_U_12
C1 0.0296(7) 0.0293(8) 0.0196(7) -0.0001(6) -0.0042(5) 0.0034(6)
C2 0.0204(6) 0.0258(8) 0.0199(6) -0.0026(6) -0.0021(5) 0.0011(5)
C3 0.0187(6) 0.0200(7) 0.0152(6) -0.0016(5) -0.0014(4) 0.0029(5)
C4 0.0214(6) 0.0169(6) 0.0131(6) -0.0009(5) 0.0006(5) 0.0015(5)
C5 0.0265(6) 0.0176(7) 0.0140(6) -0.0011(5) 0.0030(5) -0.0030(5)
C6 0.0211(7) 0.0473(11) 0.0334(9) -0.0072(8) -0.0067(6) 0.0078(7)
C7 0.0157(5) 0.0283(7) 0.0166(6) -0.0049(5) 0.0017(4) -0.0040(5)
C8 0.0171(5) 0.0317(9) 0.0170(6) 0.0009(5) 0.0008(4) -0.0086(5)
C9 0.0313(7) 0.0464(11) 0.0179(7) -0.0014(7) 0.0049(5) -0.0185(7)
C10 0.0428(10) 0.0619(14) 0.0214(8) 0.0139(8) -0.0039(7) -0.0296(10)
C11 0.0377(9) 0.0590(14) 0.0445(11) 0.0341(11) -0.0095(8) -0.0159(10)
C12 0.0303(8) 0.0427(11) 0.0511(12) 0.0228(9) 0.0048(8) 0.0005(8)
C13 0.0224(7) 0.0338(9) 0.0280(8) 0.0094(7) 0.0057(5) -0.0014(6)
C14 0.0202(6) 0.0199(7) 0.0141(6) -0.0003(5) 0.0024(4) -0.0025(5)
C15 0.0281(7) 0.0213(7) 0.0180(7) -0.0016(5) 0.0000(5) 0.0017(6)
C16 0.0379(8) 0.0266(8) 0.0188(7) -0.0043(6) -0.0009(6) -0.0058(7)
C17 0.0282(8) 0.0469(11) 0.0213(7) 0.0001(7) -0.0021(6) -0.0134(7)
C18 0.0171(6) 0.0586(13) 0.0299(8) -0.0022(8) 0.0016(6) -0.0011(7)
C19 0.0196(6) 0.0375(9) 0.0218(7) -0.0056(6) 0.0044(5) -0.0016(6)
C20 0.0465(9) 0.0162(7) 0.0193(7) -0.0013(5) 0.0095(6) -0.0046(7)
C21 0.0314(7) 0.0143(6) 0.0170(6) 0.0012(5) 0.0011(5) -0.0017(5)
C22 0.0299(7) 0.0353(9) 0.0210(7) 0.0009(6) -0.0004(6) 0.0078(7)
C23 0.0503(10) 0.0386(10) 0.0198(7) 0.0099(7) 0.0051(7) 0.0190(8)
C24 0.0487(10) 0.0271(8) 0.0326(9) 0.0056(7) 0.0189(8) 0.0002(8)
C25 0.0263(7) 0.0317(9) 0.0442(10) -0.0016(8) 0.0042(7) -0.0061(6)
C26 0.0298(7) 0.0246(8) 0.0252(7) 0.0013(6) -0.0072(6) -0.0025(6)
C27 0.0368(8) 0.0165(7) 0.0182(6) -0.0020(5) 0.0054(5) -0.0032(6)
C28 0.0488(10) 0.0225(8) 0.0280(8) 0.0055(6) 0.0064(7) 0.0082(7)
C29 0.0422(9) 0.0280(9) 0.0403(9) 0.0042(8) 0.0078(7) 0.0110(8)
C30 0.0407(9) 0.0175(7) 0.0364(9) -0.0035(6) 0.0122(7) -0.0012(7)
C31 0.0508(12) 0.0294(9) 0.0627(14) 0.0014(9) 0.0285(11) 0.0013(9)
C32 0.0403(8) 0.0273(8) 0.0235(7) 0.0006(6) 0.0070(6) -0.0060(7)
C33 0.0346(8) 0.0267(8) 0.0191(7) 0.0006(6) 0.0001(6) -0.0059(6)
N1 0.0316(6) 0.0205(6) 0.0146(5) -0.0015(5) 0.0013(4) -0.0022(5)
O1 0.0526(7) 0.0203(5) 0.0222(5) 0.0020(4) 0.0095(5) -0.0016(5)
O2 0.0431(7) 0.0326(6) 0.0224(5) -0.0077(5) 0.0034(5) -0.0135(5)
O3 0.0207(5) 0.0426(7) 0.0298(6) -0.0121(5) 0.0047(4) 0.0041(5)
S1 0.03773(19) 0.01895(17) 0.01577(15) -0.00214(13) 0.00483(13) -0.00616(15)

loop_
_atom_type_symbol
_atom_type_description
_atom_type_scat_dispersion_real
_atom_type_scat_dispersion_imag
_atom_type_scat_source
C C 0.0033 0.0016 'International Tables Vol C Tables 4.2.6.8 and 6.1.1.4'
H H 0.0000 0.0000 'International Tables Vol C Tables 4.2.6.8 and 6.1.1.4'
N N 0.0061 0.0033 'International Tables Vol C Tables 4.2.6.8 and 6.1.1.4'
O O 0.0106 0.0060 'International Tables Vol C Tables 4.2.6.8 and 6.1.1.4'
S S 0.1246 0.1234 'International Tables Vol C Tables 4.2.6.8 and 6.1.1.4'

loop_
_geom_angle_atom_site_label_1
_geom_angle_atom_site_label_2
_geom_angle_atom_site_label_3
_geom_angle
N1 C1 C2 112.60(12)
N1 C1 H1A 109.1
C2 C1 H1A 109.1
N1 C1 H1B 109.1
C2 C1 H1B 109.1
H1A C1 H1B 107.8
C3 C2 C6 114.47(13)
C3 C2 C1 109.26(12)
C6 C2 C1 109.32(13)
C3 C2 H2 107.9
C6 C2 H2 107.9
C1 C2 H2 107.9
C4 C3 C7 119.99(12)
C4 C3 C2 122.92(12)
C7 C3 C2 117.07(12)
C3 C4 C14 122.51(12)
C3 C4 C5 122.93(12)
C14 C4 C5 114.47(11)
N1 C5 C4 112.45(11)
N1 C5 C20 110.28(12)
C4 C5 C20 110.08(12)
N1 C5 H5 108.0
C4 C5 H5 108.0
C20 C5 H5 108.0
C2 C6 H6A 109.5
C2 C6 H6B 109.5
H6A C6 H6B 109.5
C2 C6 H6C 109.5
H6A C6 H6C 109.5
H6B C6 H6C 109.5
O3 C7 C8 120.75(13)
O3 C7 C3 120.12(14)
C8 C7 C3 119.07(12)
C13 C8 C9 119.64(16)
C13 C8 C7 122.05(13)
C9 C8 C7 118.24(15)
C10 C9 C8 120.20(18)
C10 C9 H9 119.9
C8 C9 H9 119.9
C9 C10 C11 120.07(16)
C9 C10 H10 120.0
C11 C10 H10 120.0
C10 C11 C12 120.09(19)
C10 C11 H11 120.0
C12 C11 H11 120.0
C11 C12 C13 120.3(2)
C11 C12 H12 119.8
C13 C12 H12 119.8
C8 C13 C12 119.68(16)
C8 C13 H13 120.2
C12 C13 H13 120.2
C19 C14 C15 119.16(14)
C19 C14 C4 120.53(13)
C15 C14 C4 120.28(13)
C16 C15 C14 120.40(14)
C16 C15 H15 119.8
C14 C15 H15 119.8
C15 C16 C17 120.11(16)
C15 C16 H16 119.9
C17 C16 H16 119.9
C18 C17 C16 119.87(15)
C18 C17 H17 120.1
C16 C17 H17 120.1
C17 C18 C19 120.55(16)
C17 C18 H18 119.7
C19 C18 H18 119.7
C18 C19 C14 119.89(15)
C18 C19 H19 120.1
C14 C19 H19 120.1
C21 C20 C5 114.76(12)
C21 C20 H20A 108.6
C5 C20 H20A 108.6
C21 C20 H20B 108.6
C5 C20 H20B 108.6
H20A C20 H20B 107.6
C22 C21 C26 117.99(14)
C22 C21 C20 121.41(15)
C26 C21 C20 120.54(14)
C21 C22 C23 121.01(15)
C21 C22 H22 119.5
C23 C22 H22 119.5
C24 C23 C22 120.58(16)
C24 C23 H23 119.7
C22 C23 H23 119.7
C25 C24 C23 119.08(16)
C25 C24 H24 120.5
C23 C24 H24 120.5
C24 C25 C26 120.48(16)
C24 C25 H25 119.8
C26 C25 H25 119.8
C25 C26 C21 120.81(15)
C25 C26 H26 119.6
C21 C26 H26 119.6
C28 C27 C33 120.88(15)
C28 C27 S1 120.17(12)
C33 C27 S1 118.95(13)
C29 C28 C27 119.30(15)
C29 C28 H28 120.4
C27 C28 H28 120.4
C28 C29 C30 120.82(17)
C28 C29 H29 119.6
C30 C29 H29 119.6
C32 C30 C29 118.80(16)
C32 C30 C31 120.35(17)
C29 C30 C31 120.84(18)
C30 C31 H31A 109.5
C30 C31 H31B 109.5
H31A C31 H31B 109.5
C30 C31 H31C 109.5
H31A C31 H31C 109.5
H31B C31 H31C 109.5
C33 C32 C30 121.32(16)
C33 C32 H32 119.3
C30 C32 H32 119.3
C32 C33 C27 118.87(16)
C32 C33 H33 120.6
C27 C33 H33 120.6
C1 N1 C5 113.02(11)
C1 N1 S1 115.64(11)
C5 N1 S1 115.04(10)
O2 S1 O1 117.91(8)
O2 S1 N1 106.13(7)
O1 S1 N1 112.29(7)
O2 S1 C27 109.76(7)
O1 S1 C27 107.77(8)
N1 S1 C27 101.77(7)

loop_
_geom_bond_atom_site_label_1
_geom_bond_atom_site_label_2
_geom_bond_distance
C1 N1 1.472(2)
C1 C2 1.532(2)
C1 H1A 0.9900
C1 H1B 0.9900
C2 C3 1.5222(19)
C2 C6 1.528(2)
C2 H2 1.0000
C3 C4 1.3416(19)
C3 C7 1.5079(19)
C4 C14 1.4943(19)
C4 C5 1.5170(18)
C5 N1 1.4752(18)
C5 C20 1.542(2)
C5 H5 1.0000
C6 H6A 0.9800
C6 H6B 0.9800
C6 H6C 0.9800
C7 O3 1.2204(18)
C7 C8 1.494(2)
C8 C13 1.388(2)
C8 C9 1.404(2)
C9 C10 1.379(3)
C9 H9 0.9500
C10 C11 1.386(4)
C10 H10 0.9500
C11 C12 1.386(3)
C11 H11 0.9500
C12 C13 1.392(2)
C12 H12 0.9500
C13 H13 0.9500
C14 C19 1.397(2)
C14 C15 1.401(2)
C15 C16 1.385(2)
C15 H15 0.9500
C16 C17 1.390(3)
C16 H16 0.9500
C17 C18 1.382(3)
C17 H17 0.9500
C18 C19 1.393(2)
C18 H18 0.9500
C19 H19 0.9500
C20 C21 1.505(2)
C20 H20A 0.9900
C20 H20B 0.9900
C21 C22 1.385(2)
C21 C26 1.395(2)
C22 C23 1.385(2)
C22 H22 0.9500
C23 C24 1.382(3)
C23 H23 0.9500
C24 C25 1.378(3)
C24 H24 0.9500
C25 C26 1.388(3)
C25 H25 0.9500
C26 H26 0.9500
C27 C28 1.390(2)
C27 C33 1.394(2)
C27 S1 1.7584(16)
C28 C29 1.390(3)
C28 H28 0.9500
C29 C30 1.394(3)
C29 H29 0.9500
C30 C32 1.393(3)
C30 C31 1.508(3)
C31 H31A 0.9800
C31 H31B 0.9800
C31 H31C 0.9800
C32 C33 1.386(2)
C32 H32 0.9500
C33 H33 0.9500
N1 S1 1.6514(14)
O1 S1 1.4416(12)
O2 S1 1.4336(12)
